data_7038582
loop_
_publ_author_name
'Wei, Mei-Jie'
'Zang, Hong-Ying'
'Zhou, En-Long'
'Shao, Kui-Zhan'
'Song, Bai-Qiao'
'Wang, Xin-Long'
'Su, Zhong-Min'

_publ_section_title
;
 Coordination and supramolecular assembly of {Cd2Ge8V12O48} building block
 and cucurbit[6] to form rotaxane-shaped hybrids.
;
_journal_issue 12
_journal_name_full 'Dalton transactions (Cambridge, England : 2003)'
_journal_page_first 4989
_journal_page_last 4992
_journal_paper_doi 10.1039/c6dt00496b
_journal_volume 45
_journal_year 2016
_chemical_formula_sum 'C46 H98 Cd4 Ge8 N34 O67 V12'
_chemical_formula_weight 3841.18
_chemical_name_systematic
;
 ?
;
_space_group_crystal_system monoclinic
_space_group_IT_number 15
_space_group_name_Hall '-C 2yc'
_space_group_name_H-M_alt 'C 1 2/c 1'
_symmetry_space_group_name_Hall '-C 2yc'
_symmetry_space_group_name_H-M 'C 1 2/c 1'
_atom_sites_solution_hydrogens geom
_audit_creation_method SHELXL-2014
_audit_update_record
;
2016-01-27 deposited with the CCDC.
2016-02-25 downloaded from the CCDC.
;
_cell_angle_alpha 90.000(5)
_cell_angle_beta 94.457(5)
_cell_angle_gamma 90.000(5)
_cell_formula_units_Z 4
_cell_length_a 15.524(5)
_cell_length_b 19.795(5)
_cell_length_c 36.902(5)
_cell_measurement_reflns_used 32176
_cell_measurement_temperature 298(2)
_cell_measurement_theta_max 24.999
_cell_measurement_theta_min 1.727
_cell_volume 11306(5)
_computing_cell_refinement 'Bruker SAINT v8.34a'
_computing_data_collection 'Bruker APEX 2'
_computing_data_reduction 'Bruker SAINT v8.34a'
_computing_molecular_graphics 'Bruker SHELXTL'
_computing_publication_material 'Bruker SHELXTL & local programs'
_computing_structure_refinement 'SHELXL-2014 (Sheldrick, 2014)'
_computing_structure_solution 'Bruker SHELXTL 2014/4'
_diffrn_ambient_temperature 298(2)
_diffrn_measured_fraction_theta_full 0.972
_diffrn_measured_fraction_theta_max 0.999
_diffrn_measurement_device_type 'Bruker Smart Apex II CCD'
_diffrn_measurement_method \w-2\q
_diffrn_radiation_type MoK\a
_diffrn_radiation_wavelength 0.71069
_diffrn_reflns_av_R_equivalents 0.0617
_diffrn_reflns_av_unetI/netI 0.0663
_diffrn_reflns_Laue_measured_fraction_full 0.972
_diffrn_reflns_Laue_measured_fraction_max 0.999
_diffrn_reflns_limit_h_max 18
_diffrn_reflns_limit_h_min -18
_diffrn_reflns_limit_k_max 23
_diffrn_reflns_limit_k_min -23
_diffrn_reflns_limit_l_max 36
_diffrn_reflns_limit_l_min -43
_diffrn_reflns_number 32176
_diffrn_reflns_point_group_measured_fraction_full 0.972
_diffrn_reflns_point_group_measured_fraction_max 0.999
_diffrn_reflns_theta_full 25.240
_diffrn_reflns_theta_max 24.999
_diffrn_reflns_theta_min 1.727
_diffrn_source 'fine-focus sealed tube'
_exptl_absorpt_coefficient_mu 3.878
_exptl_absorpt_correction_T_max 0.427
_exptl_absorpt_correction_T_min 0.378
_exptl_absorpt_correction_type multi-scan
_exptl_absorpt_process_details 'SADABS 2014/4 Bruker AXS Madison WI USA'
_exptl_crystal_colour brown
_exptl_crystal_density_diffrn 2.257
_exptl_crystal_description 24.999
_exptl_crystal_F_000 7488
_exptl_crystal_size_max 0.260
_exptl_crystal_size_mid 0.250
_exptl_crystal_size_min 0.220
_refine_diff_density_max 2.096
_refine_diff_density_min -4.711
_refine_diff_density_rms 0.263
_refine_ls_extinction_method none
_refine_ls_goodness_of_fit_ref 1.013
_refine_ls_hydrogen_treatment constr
_refine_ls_matrix_type full
_refine_ls_number_parameters 839
_refine_ls_number_reflns 9937
_refine_ls_number_restraints 127
_refine_ls_restrained_S_all 1.009
_refine_ls_R_factor_all 0.0991
_refine_ls_R_factor_gt 0.0675
_refine_ls_shift/su_max 0.003
_refine_ls_shift/su_mean 0.000
_refine_ls_structure_factor_coef Fsqd
_refine_ls_weighting_details 'w=1/[\s^2^(Fo^2^)+(0.1136P)^2^+440.6374P] where P=(Fo^2^+2Fc^2^)/3'
_refine_ls_weighting_scheme calc
_refine_ls_wR_factor_gt 0.1914
_refine_ls_wR_factor_ref 0.2158
_reflns_Friedel_coverage 0.000
_reflns_number_gt 7072
_reflns_number_total 9937
_reflns_threshold_expression 'I > 2\s(I)'
_cod_data_source_file c6dt00496b2.cif
_cod_data_source_block shelx
_cod_depositor_comments 'Adding full bibliography for 7038581--7038582.cif.'
_cod_database_code 7038582
_shelx_space_group_comment
;
The symmetry employed for this shelxl refinement is uniquely defined
by the following loop, which should always be used as a source of
symmetry information in preference to the above space-group names.
They are only intended as comments.
;
_shelx_estimated_absorpt_t_min 0.432
_shelx_estimated_absorpt_t_max 0.483
_shelxl_version_number 2014-3

loop_
_space_group_symop_operation_xyz
'x, y, z'
'-x, y, -z+1/2'
'x+1/2, y+1/2, z'
'-x+1/2, y+1/2, -z+1/2'
'-x, -y, -z'
'x, -y, z-1/2'
'-x+1/2, -y+1/2, -z'
'x+1/2, -y+1/2, z-1/2'

loop_
_atom_site_label
_atom_site_type_symbol
_atom_site_fract_x
_atom_site_fract_y
_atom_site_fract_z
_atom_site_U_iso_or_equiv
_atom_site_adp_type
_atom_site_occupancy
_atom_site_site_symmetry_order
_atom_site_calc_flag
_atom_site_refinement_flags_posn
_atom_site_refinement_flags_adp
_atom_site_refinement_flags_occupancy
_atom_site_disorder_assembly
_atom_site_disorder_group
Cd1 Cd 0.0000 -0.11700(5) 0.7500 0.0169(3) Uani 1 2 d S T P . .
Cd2 Cd 0.0000 -0.57094(6) 0.7500 0.0231(3) Uani 1 2 d DS T P . .
Cd3 Cd -0.01744(10) -0.14990(7) 0.91809(4) 0.0595(4) Uani 1 1 d D . . . .
V1 V -0.23326(12) -0.34464(9) 0.78652(5) 0.0177(4) Uani 1 1 d . . . . .
V2 V -0.09031(13) -0.34888(9) 0.84618(5) 0.0175(4) Uani 1 1 d . . . . .
V3 V 0.10408(12) -0.34418(9) 0.84899(5) 0.0167(4) Uani 1 1 d . . . . .
V4 V 0.24267(12) -0.34082(9) 0.79537(5) 0.0172(4) Uani 1 1 d . . . . .
V5 V -0.06416(13) -0.21450(9) 0.82092(5) 0.0178(4) Uani 1 1 d . . . . .
V6 V -0.17671(12) -0.47430(9) 0.71599(5) 0.0160(4) Uani 1 1 d . . . . .
Ge1 Ge -0.15959(8) -0.49718(6) 0.80415(3) 0.0181(3) Uani 1 1 d . . . . .
Ge2 Ge 0.02224(8) -0.49870(6) 0.83981(3) 0.0186(3) Uani 1 1 d . . . . .
Ge3 Ge 0.14483(8) -0.19178(6) 0.82018(3) 0.0176(3) Uani 1 1 d . . . . .
Ge4 Ge 0.21346(7) -0.19230(6) 0.74545(3) 0.0177(3) Uani 1 1 d . . . . .
C1 C 0.0383(10) 0.0381(7) 0.7388(6) 0.054(5) Uani 1 1 d . . . . .
H1A H 0.0192 0.0373 0.7131 0.064 Uiso 1 1 calc R U . . .
H1B H 0.0724 0.0786 0.7437 0.064 Uiso 1 1 calc R U . . .
C2A C 0.006(3) -0.7245(14) 0.7369(9) 0.051(5) Uani 0.5 1 d D U P A 1
H2AA H -0.0474 -0.7385 0.7235 0.061 Uiso 0.5 1 calc R U P A 1
H2AB H 0.0475 -0.7602 0.7339 0.061 Uiso 0.5 1 calc R U P A 1
C2B C 0.018(3) -0.7278(14) 0.7247(10) 0.054(5) Uani 0.5 1 d D U P B 2
H2BA H 0.0799 -0.7294 0.7241 0.064 Uiso 0.5 1 calc R U P B 2
H2BB H -0.0083 -0.7650 0.7106 0.064 Uiso 0.5 1 calc R U P B 2
C3 C -0.1812(9) -0.0495(6) 0.9143(3) 0.032(3) Uani 1 1 d . . . . .
C4 C -0.2807(8) 0.0345(6) 0.9277(3) 0.026(3) Uani 1 1 d . . . . .
H4 H -0.3404 0.0371 0.9171 0.032 Uiso 1 1 calc R U . . .
C5 C -0.2175(8) 0.0626(6) 0.9019(3) 0.026(3) Uani 1 1 d . . . . .
H5 H -0.2463 0.0786 0.8790 0.031 Uiso 1 1 calc R U . . .
C6 C -0.2091(9) 0.1246(8) 0.9565(4) 0.039(3) Uani 1 1 d . . . . .
C7 C -0.3223(9) 0.0703(7) 0.9897(4) 0.037(3) Uani 1 1 d . . . . .
H7A H -0.3811 0.0604 0.9804 0.044 Uiso 1 1 calc R U . . .
H7B H -0.3226 0.1137 1.0019 0.044 Uiso 1 1 calc R U . . .
C8 C -0.1003(9) 0.0064(7) 0.8676(3) 0.032(3) Uani 1 1 d . . . . .
H8A H -0.0905 -0.0398 0.8602 0.038 Uiso 1 1 calc R U . . .
H8B H -0.1279 0.0303 0.8469 0.038 Uiso 1 1 calc R U . . .
C9 C -0.1244(9) 0.1685(6) 0.9074(4) 0.034(3) Uani 1 1 d . . . . .
H9A H -0.1268 0.2098 0.9214 0.041 Uiso 1 1 calc R U . . .
H9B H -0.1494 0.1778 0.8830 0.041 Uiso 1 1 calc R U . . .
C10 C 0.0563(8) 0.0013(6) 0.8844(3) 0.025(3) Uani 1 1 d . . . . .
C11 C -0.0017(9) 0.1097(6) 0.8759(4) 0.030(3) Uani 1 1 d . . . . .
H11 H -0.0211 0.1286 0.8521 0.036 Uiso 1 1 calc R U . . .
C12 C 0.0968(9) 0.1148(7) 0.8841(3) 0.032(3) Uani 1 1 d . . . . .
H12 H 0.1240 0.1373 0.8643 0.039 Uiso 1 1 calc R U . . .
C13 C 0.0322(9) 0.1742(7) 0.9283(4) 0.033(3) Uani 1 1 d . . . . .
C14 C 0.2122(8) 0.0235(7) 0.8931(4) 0.032(3) Uani 1 1 d . . . . .
H14A H 0.2472 0.0530 0.8792 0.039 Uiso 1 1 calc R U . . .
H14B H 0.2169 -0.0218 0.8835 0.039 Uiso 1 1 calc R U . . .
C15 C 0.1894(9) 0.1792(7) 0.9332(4) 0.037(3) Uani 1 1 d . . . . .
H15A H 0.2268 0.1883 0.9139 0.044 Uiso 1 1 calc R U . . .
H15B H 0.1793 0.2217 0.9453 0.044 Uiso 1 1 calc R U . . .
C16 C 0.2490(9) -0.0334(7) 0.9518(3) 0.032(3) Uani 1 1 d . . . . .
C17 C 0.2895(9) 0.0795(7) 0.9491(3) 0.031(3) Uani 1 1 d . . . . .
H17 H 0.3362 0.0967 0.9352 0.037 Uiso 1 1 calc R U . . .
C18 C 0.3255(9) 0.0498(6) 0.9858(3) 0.029(3) Uani 1 1 d . . . . .
H18 H 0.3887 0.0516 0.9889 0.034 Uiso 1 1 calc R U . . .
C19 C 0.2315(10) 0.1412(7) 0.9954(4) 0.038(3) Uani 1 1 d . . . . .
C20 C 0.3019(10) 0.0878(7) 1.0510(4) 0.039(3) Uani 1 1 d . . . . .
H20A H 0.3631 0.0798 1.0567 0.047 Uiso 1 1 calc R U . . .
H20B H 0.2876 0.1307 1.0617 0.047 Uiso 1 1 calc R U . . .
C21 C 0.0878(13) -0.2494(8) 0.9627(5) 0.075(6) Uani 1 1 d D U . . .
C22 C -0.0015(16) -0.2928(10) 0.9526(6) 0.083(7) Uani 1 1 d . . . . .
H22A H 0.0062 -0.3235 0.9326 0.100 Uiso 1 1 calc R U . . .
H22B H -0.0166 -0.3189 0.9734 0.100 Uiso 1 1 calc R U . . .
C23A C 0.005(4) -0.015(2) 0.9818(16) 0.079(10) Uani 0.5 1 d D U P C 1
H23A H -0.0451 0.0018 0.9670 0.095 Uiso 0.5 1 calc R U P C 1
H23B H 0.0541 0.0083 0.9732 0.095 Uiso 0.5 1 calc R U P C 1
C23B C -0.027(3) -0.021(2) 0.9829(17) 0.082(10) Uani 0.5 1 d D U P D 2
H23C H -0.0868 -0.0218 0.9883 0.098 Uiso 0.5 1 calc R U P D 2
H23D H -0.0235 0.0061 0.9614 0.098 Uiso 0.5 1 calc R U P D 2
N1 N 0.0911(7) -0.0223(5) 0.7484(4) 0.042(3) Uani 1 1 d . . . . .
H1C H 0.1197 -0.0166 0.7700 0.050 Uiso 1 1 calc R U . . .
H1D H 0.1294 -0.0287 0.7320 0.050 Uiso 1 1 calc R U . . .
N2A N 0.037(2) -0.6655(8) 0.7181(7) 0.054(5) Uani 0.5 1 d D U P A 1
H2AC H 0.0120 -0.6638 0.6955 0.064 Uiso 0.5 1 calc R U P A 1
H2AD H 0.0935 -0.6676 0.7171 0.064 Uiso 0.5 1 calc R U P A 1
N2B N -0.017(2) -0.6634(9) 0.7124(6) 0.054(5) Uani 0.5 1 d D U P B 2
H2BC H -0.0738 -0.6689 0.7070 0.065 Uiso 0.5 1 calc R U P B 2
H2BD H 0.0058 -0.6532 0.6918 0.065 Uiso 0.5 1 calc R U P B 2
N3 N -0.2683(8) 0.0748(5) 0.9596(3) 0.033(3) Uani 1 1 d . . . . .
N4 N -0.1744(7) 0.1175(5) 0.9235(3) 0.031(2) Uani 1 1 d . . . . .
N5 N -0.1581(6) 0.0062(5) 0.8969(3) 0.027(2) Uani 1 1 d . . . . .
N6 N -0.0180(7) 0.0379(5) 0.8781(3) 0.029(2) Uani 1 1 d . . . . .
N7 N 0.1243(7) 0.0447(5) 0.8877(3) 0.029(2) Uani 1 1 d . . . . .
N8 N -0.0332(7) 0.1481(6) 0.9058(3) 0.035(3) Uani 1 1 d . . . . .
N9 N 0.1072(7) 0.1537(5) 0.9171(3) 0.031(2) Uani 1 1 d . . . . .
N10 N 0.2475(7) 0.0239(6) 0.9312(3) 0.032(3) Uani 1 1 d . . . . .
N11 N 0.2933(8) -0.0182(6) 0.9837(3) 0.036(3) Uani 1 1 d . . . . .
N12 N 0.2331(8) 0.1340(6) 0.9589(3) 0.036(3) Uani 1 1 d . . . . .
N13 N 0.2850(8) 0.0922(6) 1.0118(3) 0.039(3) Uani 1 1 d . . . . .
N14 N -0.0696(9) -0.2432(8) 0.9423(4) 0.065(4) Uani 1 1 d . . . . .
H14C H -0.0965 -0.2321 0.9618 0.078 Uiso 1 1 calc R U . . .
H14D H -0.1082 -0.2620 0.9263 0.078 Uiso 1 1 calc R U . . .
N15A N 0.014(4) -0.084(2) 0.9695(10) 0.097(10) Uani 0.5 1 d D U P C 1
H15C H -0.0104 -0.1078 0.9865 0.116 Uiso 0.5 1 calc R U P C 1
H15D H 0.0707 -0.0914 0.9740 0.116 Uiso 0.5 1 calc R U P C 1
N15B N -0.007(4) -0.090(3) 0.9722(9) 0.097(10) Uani 0.5 1 d D U P D 2
H15E H -0.0360 -0.1155 0.9869 0.117 Uiso 0.5 1 calc R U P D 2
H15F H 0.0485 -0.0950 0.9801 0.117 Uiso 0.5 1 calc R U P D 2
N16A N 0.1074(8) -0.2095(8) 0.9321(4) 0.022(4) Uani 0.5 1 d D U P C 1
H16A H 0.1202 -0.2356 0.9136 0.026 Uiso 0.5 1 calc R U P C 1
H16B H 0.1516 -0.1818 0.9379 0.026 Uiso 0.5 1 calc R U P C 1
N16B N 0.1018(10) -0.1759(8) 0.9579(5) 0.038(4) Uani 0.5 1 d D U P C 2
H16C H 0.1512 -0.1676 0.9480 0.045 Uiso 0.5 1 calc R U P C 2
H16D H 0.1008 -0.1536 0.9788 0.045 Uiso 0.5 1 calc R U P C 2
N17 N 0.2532(8) 0.0347(6) 1.0672(3) 0.035(3) Uani 1 1 d . . . . .
O1 O 0.0678(5) -0.5128(4) 0.7996(2) 0.0219(17) Uani 1 1 d . . . . .
O2 O -0.1257(5) -0.5131(4) 0.7620(2) 0.0220(18) Uani 1 1 d . . . . .
O1W O -0.2622(12) -0.2163(10) 0.8687(5) 0.036(5) Uani 0.5 1 d . . P . .
O3 O -0.2609(5) -0.5292(4) 0.8115(2) 0.0265(19) Uani 1 1 d . . . . .
O2W O -0.1446(9) -0.6369(8) 0.8827(4) 0.087(5) Uani 1 1 d . . . . .
O4 O 0.0741(6) -0.5354(4) 0.8785(2) 0.035(2) Uani 1 1 d . . . . .
O3W O -0.055(2) -0.6481(14) 0.9523(6) 0.089(11) Uani 0.5 1 d . . P . .
O5 O 0.0105(5) -0.4133(4) 0.8490(2) 0.0233(18) Uani 1 1 d . . . . .
O4W O -0.0637(17) -0.7324(13) 0.8484(7) 0.071(7) Uani 0.5 1 d . . P . .
O6 O -0.1621(5) -0.4117(4) 0.8154(2) 0.0218(17) Uani 1 1 d . . . . .
O5W O -0.0136(12) -0.5094(14) 0.9466(6) 0.062(7) Uani 0.5 1 d . . P . .
O7 O -0.2279(5) -0.4031(4) 0.7441(2) 0.0186(16) Uani 1 1 d . . . . .
O6W O 0.0750(16) -0.6697(10) 0.8755(7) 0.061(7) Uani 0.5 1 d . . P . .
O8 O -0.3270(6) -0.3450(4) 0.8025(3) 0.035(2) Uani 1 1 d . . . . .
O9 O -0.1530(5) -0.2855(4) 0.8147(2) 0.0189(17) Uani 1 1 d . . . . .
O10 O -0.1259(6) -0.3453(4) 0.8857(2) 0.033(2) Uani 1 1 d . . . . .
O11 O 0.0042(5) -0.2872(4) 0.8428(2) 0.0216(17) Uani 1 1 d . . . . .
O12 O 0.1710(5) -0.4033(4) 0.8202(2) 0.0184(16) Uani 1 1 d . . . . .
O13 O 0.1699(5) -0.2771(4) 0.8220(2) 0.0201(17) Uani 1 1 d . . . . .
O14 O 0.3390(5) -0.3427(4) 0.8146(2) 0.032(2) Uani 1 1 d . . . . .
O15 O 0.2396(5) -0.2769(4) 0.7531(2) 0.0202(17) Uani 1 1 d . . . . .
O16 O 0.1439(6) -0.3390(4) 0.8905(2) 0.031(2) Uani 1 1 d . . . . .
O17 O -0.1116(5) -0.1768(4) 0.7747(2) 0.0208(17) Uani 1 1 d . . . . .
O18 O 0.2967(6) -0.1565(4) 0.7229(3) 0.032(2) Uani 1 1 d . . . . .
O19 O 0.2158(5) -0.1569(4) 0.7899(2) 0.0220(18) Uani 1 1 d . . . . .
O20 O 0.0417(5) -0.1730(4) 0.8040(2) 0.0200(17) Uani 1 1 d . . . . .
O21 O 0.1740(6) -0.1579(4) 0.8628(2) 0.029(2) Uani 1 1 d . . . . .
O22 O -0.0861(7) -0.1682(4) 0.8547(3) 0.046(3) Uani 1 1 d . . . . .
O23 O 0.2192(8) -0.0876(5) 0.9420(3) 0.049(3) Uani 1 1 d . . . . .
O24 O 0.0587(6) -0.0604(5) 0.8855(3) 0.038(2) Uani 1 1 d . . . . .
O25 O -0.1475(8) -0.1051(5) 0.9139(3) 0.051(3) Uani 1 1 d . . . . .
O26 O -0.1893(8) 0.1702(6) 0.9780(3) 0.062(3) Uani 1 1 d . . . . .
O27 O 0.0207(7) 0.2107(6) 0.9549(3) 0.051(3) Uani 1 1 d . . . . .
O28 O 0.1908(8) 0.1837(5) 1.0109(3) 0.052(3) Uani 1 1 d . . . . .
O29 O -0.0821(5) -0.5335(4) 0.8363(2) 0.0217(17) Uani 1 1 d . . . . .
O30 O -0.2534(5) -0.5245(4) 0.7017(2) 0.0245(18) Uani 1 1 d . . . . .

loop_
_atom_site_aniso_label
_atom_site_aniso_U_11
_atom_site_aniso_U_22
_atom_site_aniso_U_33
_atom_site_aniso_U_23
_atom_site_aniso_U_13
_atom_site_aniso_U_12
Cd1 0.0189(6) 0.0122(5) 0.0200(6) 0.000 0.0046(5) 0.000
Cd2 0.0285(7) 0.0126(6) 0.0272(7) 0.000 -0.0044(5) 0.000
Cd3 0.0683(9) 0.0528(8) 0.0575(8) 0.0021(6) 0.0061(7) 0.0112(7)
V1 0.0183(10) 0.0126(9) 0.0226(10) 0.0001(8) 0.0049(8) -0.0023(8)
V2 0.0240(10) 0.0151(9) 0.0140(9) -0.0013(7) 0.0052(8) -0.0065(8)
V3 0.0223(10) 0.0134(9) 0.0139(9) 0.0006(7) -0.0015(8) -0.0025(8)
V4 0.0171(10) 0.0136(9) 0.0205(10) 0.0005(8) -0.0017(8) 0.0001(8)
V5 0.0261(10) 0.0107(9) 0.0176(10) -0.0013(7) 0.0077(8) -0.0024(8)
V6 0.0174(9) 0.0104(9) 0.0195(10) -0.0003(7) -0.0018(8) -0.0014(7)
Ge1 0.0219(6) 0.0128(6) 0.0196(6) 0.0003(5) 0.0017(5) -0.0051(5)
Ge2 0.0259(6) 0.0139(6) 0.0156(6) 0.0027(5) -0.0012(5) -0.0045(5)
Ge3 0.0209(6) 0.0120(6) 0.0198(6) -0.0010(5) 0.0004(5) -0.0037(5)
Ge4 0.0172(6) 0.0118(6) 0.0243(6) -0.0005(5) 0.0033(5) -0.0012(5)
C1 0.036(8) 0.018(7) 0.108(15) 0.007(8) 0.011(9) 0.002(6)
C2A 0.055(7) 0.042(6) 0.056(8) -0.009(6) 0.001(6) 0.004(6)
C2B 0.057(7) 0.044(6) 0.059(7) -0.006(6) -0.001(6) 0.003(6)
C3 0.055(9) 0.023(7) 0.018(6) -0.002(5) 0.004(6) 0.008(6)
C4 0.031(7) 0.026(6) 0.021(6) 0.006(5) -0.002(5) 0.010(5)
C5 0.030(7) 0.026(6) 0.021(6) -0.001(5) -0.001(5) 0.005(5)
C6 0.038(8) 0.048(9) 0.032(8) 0.001(7) 0.005(6) 0.015(7)
C7 0.045(8) 0.037(8) 0.029(7) 0.001(6) 0.003(6) 0.020(7)
C8 0.039(8) 0.033(7) 0.022(7) -0.009(6) -0.004(6) 0.003(6)
C9 0.041(8) 0.023(7) 0.037(8) -0.004(6) 0.000(6) 0.010(6)
C10 0.023(6) 0.034(7) 0.020(6) 0.002(5) 0.000(5) 0.013(6)
C11 0.039(7) 0.025(6) 0.027(7) 0.005(5) 0.006(6) 0.014(6)
C12 0.044(8) 0.033(7) 0.019(6) 0.010(6) -0.003(6) 0.005(6)
C13 0.027(7) 0.033(7) 0.039(8) 0.000(6) -0.007(6) 0.000(6)
C14 0.023(7) 0.043(8) 0.031(7) -0.002(6) 0.005(6) 0.009(6)
C15 0.050(9) 0.023(7) 0.038(8) 0.007(6) 0.007(7) -0.007(6)
C16 0.036(7) 0.044(8) 0.014(6) -0.007(6) 0.001(5) 0.013(6)
C17 0.034(7) 0.041(8) 0.020(6) 0.002(6) 0.012(6) -0.004(6)
C18 0.033(7) 0.027(7) 0.027(7) 0.000(5) 0.004(6) 0.007(6)
C19 0.048(9) 0.032(8) 0.035(8) 0.003(6) 0.008(7) -0.002(7)
C20 0.048(9) 0.034(8) 0.037(8) -0.001(6) 0.010(7) 0.002(7)
C21 0.080(14) 0.054(8) 0.084(14) -0.002(10) -0.035(12) 0.024(10)
C22 0.12(2) 0.055(12) 0.072(14) 0.022(11) 0.007(13) 0.011(13)
C23A 0.082(13) 0.078(12) 0.079(12) -0.004(8) 0.009(8) 0.001(8)
C23B 0.083(13) 0.082(12) 0.081(12) -0.008(8) 0.010(8) 0.008(8)
N1 0.023(6) 0.025(6) 0.078(10) -0.002(6) 0.009(6) -0.001(5)
N2A 0.055(7) 0.046(6) 0.059(7) -0.005(6) 0.000(6) 0.003(6)
N2B 0.055(7) 0.048(6) 0.058(7) -0.006(6) -0.003(6) 0.003(6)
N3 0.053(7) 0.032(6) 0.012(5) -0.003(4) -0.002(5) 0.004(5)
N4 0.023(5) 0.031(6) 0.039(6) -0.009(5) 0.001(5) -0.003(5)
N5 0.022(5) 0.036(6) 0.023(5) -0.003(5) 0.003(4) 0.009(5)
N6 0.026(6) 0.027(6) 0.033(6) -0.005(5) 0.004(5) 0.001(5)
N7 0.025(6) 0.031(6) 0.032(6) -0.004(5) -0.001(5) 0.009(5)
N8 0.035(6) 0.033(6) 0.037(7) -0.011(5) 0.007(5) 0.006(5)
N9 0.030(6) 0.030(6) 0.033(6) -0.005(5) 0.003(5) 0.004(5)
N10 0.033(6) 0.037(6) 0.025(6) 0.000(5) -0.001(5) 0.005(5)
N11 0.046(7) 0.032(6) 0.029(6) -0.001(5) 0.004(5) 0.001(5)
N12 0.045(7) 0.036(6) 0.025(6) 0.004(5) 0.005(5) -0.001(5)
N13 0.055(8) 0.039(7) 0.025(6) 0.004(5) 0.009(5) 0.011(6)
N14 0.047(9) 0.068(10) 0.081(11) -0.028(9) 0.019(8) 0.001(8)
N15A 0.099(13) 0.091(12) 0.101(12) -0.002(8) 0.013(8) 0.006(8)
N15B 0.102(13) 0.091(12) 0.100(12) 0.000(8) 0.015(8) 0.006(8)
N16A 0.027(7) 0.018(6) 0.022(7) -0.005(6) 0.007(6) 0.006(6)
N16B 0.037(7) 0.039(7) 0.038(7) -0.003(6) 0.010(6) 0.014(6)
N17 0.042(7) 0.033(6) 0.030(6) -0.001(5) 0.011(5) 0.004(5)
O1 0.022(4) 0.026(4) 0.017(4) -0.004(3) -0.002(3) -0.008(3)
O2 0.026(4) 0.023(4) 0.017(4) 0.000(3) 0.002(3) 0.005(3)
O1W 0.040(11) 0.046(11) 0.028(10) 0.005(9) 0.030(9) 0.001(9)
O3 0.025(4) 0.021(4) 0.034(5) -0.004(4) 0.009(4) -0.009(4)
O2W 0.067(9) 0.103(11) 0.091(11) 0.042(9) 0.001(8) -0.010(8)
O4 0.049(6) 0.029(5) 0.024(5) 0.006(4) -0.012(4) -0.007(4)
O3W 0.16(3) 0.076(19) 0.030(13) -0.010(12) -0.018(15) 0.054(19)
O5 0.026(4) 0.013(4) 0.031(5) 0.000(3) 0.001(4) -0.007(3)
O4W 0.076(18) 0.064(16) 0.077(18) -0.004(14) 0.027(15) -0.023(14)
O6 0.027(4) 0.012(4) 0.026(4) 0.003(3) -0.001(4) -0.003(3)
O5W 0.018(10) 0.13(2) 0.039(12) -0.040(13) 0.012(9) -0.003(12)
O7 0.026(4) 0.010(4) 0.020(4) 0.001(3) 0.003(3) 0.000(3)
O6W 0.067(16) 0.018(10) 0.096(19) -0.012(11) -0.015(14) 0.014(10)
O8 0.027(5) 0.034(5) 0.045(6) -0.001(4) 0.011(4) -0.003(4)
O9 0.020(4) 0.014(4) 0.024(4) 0.000(3) 0.005(3) -0.003(3)
O10 0.047(6) 0.031(5) 0.024(5) -0.003(4) 0.015(4) -0.008(4)
O11 0.023(4) 0.014(4) 0.027(4) 0.004(3) -0.002(3) 0.000(3)
O12 0.021(4) 0.013(4) 0.021(4) 0.000(3) -0.001(3) 0.002(3)
O13 0.023(4) 0.012(4) 0.025(4) 0.001(3) 0.004(3) -0.001(3)
O14 0.022(5) 0.034(5) 0.039(5) 0.004(4) -0.006(4) 0.001(4)
O15 0.020(4) 0.010(4) 0.030(5) 0.002(3) 0.003(3) -0.002(3)
O16 0.028(5) 0.037(5) 0.026(5) 0.000(4) -0.007(4) 0.000(4)
O17 0.017(4) 0.022(4) 0.024(4) 0.008(3) -0.001(3) -0.006(3)
O18 0.028(5) 0.026(5) 0.044(6) 0.008(4) 0.013(4) 0.001(4)
O19 0.026(4) 0.015(4) 0.026(4) -0.002(3) 0.006(4) -0.006(3)
O20 0.012(4) 0.021(4) 0.028(4) 0.005(3) 0.002(3) -0.005(3)
O21 0.034(5) 0.025(4) 0.027(5) -0.013(4) -0.005(4) 0.000(4)
O22 0.079(8) 0.022(5) 0.042(6) -0.012(4) 0.035(6) -0.006(5)
O23 0.069(8) 0.035(6) 0.041(6) -0.003(5) -0.010(5) -0.002(5)
O24 0.035(5) 0.033(5) 0.045(6) -0.012(4) -0.002(4) 0.011(4)
O25 0.075(8) 0.040(6) 0.040(6) 0.007(5) 0.030(6) 0.024(6)
O26 0.083(9) 0.051(7) 0.054(7) -0.038(6) 0.007(6) -0.022(6)
O27 0.046(6) 0.055(7) 0.054(7) -0.022(6) 0.002(5) 0.000(5)
O28 0.067(8) 0.043(6) 0.047(6) 0.000(5) 0.018(6) 0.015(6)
O29 0.031(5) 0.015(4) 0.018(4) 0.004(3) -0.003(3) -0.009(3)
O30 0.023(4) 0.021(4) 0.028(5) -0.001(4) -0.004(4) -0.007(3)

loop_
_atom_type_symbol
_atom_type_description
_atom_type_scat_dispersion_real
_atom_type_scat_dispersion_imag
_atom_type_scat_source
C C 0.0033 0.0016 'International Tables Vol C Tables 4.2.6.8 and 6.1.1.4'
H H 0.0000 0.0000 'International Tables Vol C Tables 4.2.6.8 and 6.1.1.4'
N N 0.0061 0.0033 'International Tables Vol C Tables 4.2.6.8 and 6.1.1.4'
O O 0.0106 0.0060 'International Tables Vol C Tables 4.2.6.8 and 6.1.1.4'
V V 0.3005 0.5294 'International Tables Vol C Tables 4.2.6.8 and 6.1.1.4'
Ge Ge 0.1547 1.8001 'International Tables Vol C Tables 4.2.6.8 and 6.1.1.4'
Cd Cd -0.8075 1.2024 'International Tables Vol C Tables 4.2.6.8 and 6.1.1.4'

loop_
_geom_angle_atom_site_label_1
_geom_angle_atom_site_label_2
_geom_angle_atom_site_label_3
_geom_angle
_geom_angle_site_symmetry_1
_geom_angle_site_symmetry_3
O20 Cd1 O20 123.1(4) 2_556 .
O20 Cd1 O17 85.8(3) 2_556 .
O20 Cd1 O17 65.9(3) . .
O20 Cd1 O17 65.9(3) 2_556 2_556
O20 Cd1 O17 85.8(3) . 2_556
O17 Cd1 O17 119.3(4) . 2_556
O20 Cd1 N1 119.1(4) 2_556 .
O20 Cd1 N1 105.9(4) . .
O17 Cd1 N1 151.4(4) . .
O17 Cd1 N1 85.9(3) 2_556 .
O20 Cd1 N1 105.9(4) 2_556 2_556
O20 Cd1 N1 119.1(4) . 2_556
O17 Cd1 N1 85.9(3) . 2_556
O17 Cd1 N1 151.4(4) 2_556 2_556
N1 Cd1 N1 74.3(5) . 2_556
N2B Cd2 N2B 74.6(13) 2_556 .
N2A Cd2 N2A 71.4(12) . 2_556
N2B Cd2 O2 109.6(8) 2_556 .
N2B Cd2 O2 116.3(8) . .
N2A Cd2 O2 137.5(8) . .
N2A Cd2 O2 93.4(7) 2_556 .
N2B Cd2 O2 116.4(8) 2_556 2_556
N2B Cd2 O2 109.6(8) . 2_556
N2A Cd2 O2 93.4(7) . 2_556
N2A Cd2 O2 137.5(8) 2_556 2_556
O2 Cd2 O2 121.3(4) . 2_556
N2B Cd2 O1 84.0(7) 2_556 .
N2B Cd2 O1 152.6(7) . .
N2A Cd2 O1 133.2(8) . .
N2A Cd2 O1 96.5(7) 2_556 .
O2 Cd2 O1 86.7(3) . .
O2 Cd2 O1 64.9(3) 2_556 .
N2B Cd2 O1 152.6(7) 2_556 2_556
N2B Cd2 O1 84.0(7) . 2_556
N2A Cd2 O1 96.5(7) . 2_556
N2A Cd2 O1 133.2(8) 2_556 2_556
O2 Cd2 O1 64.9(3) . 2_556
O2 Cd2 O1 86.7(3) 2_556 2_556
O1 Cd2 O1 121.1(4) . 2_556
O25 Cd3 N14 90.1(5) . .
O25 Cd3 N16A 168.0(5) . .
N14 Cd3 N16A 79.1(6) . .
O25 Cd3 N15B 81.9(16) . .
N14 Cd3 N15B 94.7(16) . .
O25 Cd3 N15A 88.2(16) . .
N14 Cd3 N15A 101.4(16) . .
N16A Cd3 N15A 88.9(16) . .
O25 Cd3 N16B 144.5(6) . .
N14 Cd3 N16B 81.9(6) . .
N15B Cd3 N16B 64.5(16) . .
O25 Cd3 O24 98.4(3) . .
N14 Cd3 O24 169.4(4) . .
N16A Cd3 O24 92.9(5) . .
N15B Cd3 O24 92.7(16) . .
N15A Cd3 O24 85.3(16) . .
N16B Cd3 O24 94.5(5) . .
O25 Cd3 O22 70.9(4) . .
N14 Cd3 O22 96.4(5) . .
N16A Cd3 O22 115.1(5) . .
N15B Cd3 O22 150.5(15) . .
N15A Cd3 O22 152.5(15) . .
N16B Cd3 O22 144.2(6) . .
O24 Cd3 O22 80.6(3) . .
O8 V1 O9 111.4(4) . .
O8 V1 O7 112.7(4) . .
O9 V1 O7 135.9(3) . .
O8 V1 O15 106.1(4) . 2_556
O9 V1 O15 88.9(3) . 2_556
O7 V1 O15 79.2(3) . 2_556
O8 V1 O6 106.4(4) . .
O9 V1 O6 79.0(3) . .
O7 V1 O6 88.7(3) . .
O15 V1 O6 147.5(3) 2_556 .
O8 V1 V2 111.6(4) . .
O9 V1 V2 38.8(2) . .
O7 V1 V2 119.7(2) . .
O15 V1 V2 123.5(2) 2_556 .
O6 V1 V2 40.4(2) . .
O8 V1 V4 113.1(4) . 2_556
O9 V1 V4 119.9(2) . 2_556
O7 V1 V4 38.1(2) . 2_556
O15 V1 V4 41.2(2) 2_556 2_556
O6 V1 V4 122.4(2) . 2_556
V2 V1 V4 135.31(8) . 2_556
O10 V2 O11 110.4(4) . .
O10 V2 O9 109.1(4) . .
O11 V2 O9 84.2(3) . .
O10 V2 O6 109.5(4) . .
O11 V2 O6 139.9(3) . .
O9 V2 O6 80.0(3) . .
O10 V2 O5 107.6(4) . .
O11 V2 O5 79.2(3) . .
O9 V2 O5 143.1(3) . .
O6 V2 O5 91.9(3) . .
O10 V2 V5 108.9(3) . .
O11 V2 V5 42.1(2) . .
O9 V2 V5 43.4(2) . .
O6 V2 V5 119.2(2) . .
O5 V2 V5 118.4(2) . .
O10 V2 V1 112.3(4) . .
O11 V2 V1 117.4(2) . .
O9 V2 V1 39.5(2) . .
O6 V2 V1 40.7(2) . .
O5 V2 V1 125.6(2) . .
V5 V2 V1 81.40(7) . .
O10 V2 V3 112.5(4) . .
O11 V2 V3 38.2(2) . .
O9 V2 V3 117.4(2) . .
O6 V2 V3 124.0(2) . .
O5 V2 V3 41.1(2) . .
V5 V2 V3 79.35(7) . .
V1 V2 V3 134.87(8) . .
O16 V3 O11 108.8(4) . .
O16 V3 O12 112.3(4) . .
O11 V3 O12 138.9(3) . .
O16 V3 O13 105.0(4) . .
O11 V3 O13 89.4(3) . .
O12 V3 O13 79.1(3) . .
O16 V3 O5 105.6(4) . .
O11 V3 O5 79.7(3) . .
O12 V3 O5 90.4(3) . .
O13 V3 O5 149.3(3) . .
O16 V3 V2 110.1(3) . .
O11 V3 V2 38.3(2) . .
O12 V3 V2 122.7(2) . .
O13 V3 V2 123.8(2) . .
O5 V3 V2 41.5(2) . .
O16 V3 V4 112.3(3) . .
O11 V3 V4 121.2(2) . .
O12 V3 V4 38.5(2) . .
O13 V3 V4 40.6(2) . .
O5 V3 V4 124.6(2) . .
V2 V3 V4 137.48(8) . .
O14 V4 O7 112.0(4) . 2_556
O14 V4 O12 109.0(4) . .
O7 V4 O12 84.8(3) 2_556 .
O14 V4 O13 109.8(4) . .
O7 V4 O13 138.0(3) 2_556 .
O12 V4 O13 78.7(3) . .
O14 V4 O15 108.9(4) . .
O7 V4 O15 79.6(3) 2_556 .
O12 V4 O15 142.1(3) . .
O13 V4 O15 90.3(3) . .
O14 V4 V6 110.8(3) . 2_556
O7 V4 V6 43.0(2) 2_556 2_556
O12 V4 V6 42.8(2) . 2_556
O13 V4 V6 116.5(2) . 2_556
O15 V4 V6 118.9(2) . 2_556
O14 V4 V1 114.5(3) . 2_556
O7 V4 V1 39.2(2) 2_556 2_556
O12 V4 V1 118.1(2) . 2_556
O13 V4 V1 121.5(2) . 2_556
O15 V4 V1 40.5(2) . 2_556
V6 V4 V1 80.83(7) 2_556 2_556
O14 V4 V3 113.2(3) . .
O7 V4 V3 115.7(2) 2_556 .
O12 V4 V3 38.5(2) . .
O13 V4 V3 40.3(2) . .
O15 V4 V3 123.1(2) . .
V6 V4 V3 79.10(7) 2_556 .
V1 V4 V3 132.17(8) 2_556 .
O22 V5 O11 104.1(5) . .
O22 V5 O17 111.8(5) . .
O11 V5 O17 144.1(3) . .
O22 V5 O9 108.0(4) . .
O11 V5 O9 82.8(3) . .
O17 V5 O9 87.6(3) . .
O22 V5 O20 103.8(4) . .
O11 V5 O20 89.9(3) . .
O17 V5 O20 80.3(3) . .
O9 V5 O20 148.2(3) . .
O22 V5 V2 103.6(3) . .
O11 V5 V2 41.9(2) . .
O17 V5 V2 126.0(2) . .
O9 V5 V2 42.1(2) . .
O20 V5 V2 129.1(2) . .
O30 V6 O12 107.1(4) . 2_556
O30 V6 O7 107.3(4) . .
O12 V6 O7 83.4(3) 2_556 .
O30 V6 O2 106.2(4) . .
O12 V6 O2 146.7(3) 2_556 .
O7 V6 O2 88.7(3) . .
O30 V6 O1 107.1(4) . 2_556
O12 V6 O1 89.6(3) 2_556 2_556
O7 V6 O1 145.4(3) . 2_556
O2 V6 O1 78.8(3) . 2_556
O30 V6 V4 106.0(3) . 2_556
O12 V6 V4 42.7(2) 2_556 2_556
O7 V6 V4 41.8(2) . 2_556
O2 V6 V4 127.1(2) . 2_556
O1 V6 V4 128.2(2) 2_556 2_556
O2 Ge1 O3 114.9(4) . .
O2 Ge1 O6 114.2(4) . .
O3 Ge1 O6 106.3(4) . .
O2 Ge1 O29 107.0(4) . .
O3 Ge1 O29 108.9(4) . .
O6 Ge1 O29 105.2(4) . .
O1 Ge2 O5 112.6(4) . .
O1 Ge2 O4 116.4(4) . .
O5 Ge2 O4 107.2(4) . .
O1 Ge2 O29 108.2(4) . .
O5 Ge2 O29 106.6(4) . .
O4 Ge2 O29 105.2(4) . .
O20 Ge3 O13 115.3(4) . .
O20 Ge3 O21 113.8(4) . .
O13 Ge3 O21 107.4(4) . .
O20 Ge3 O19 107.9(4) . .
O13 Ge3 O19 104.8(4) . .
O21 Ge3 O19 106.9(4) . .
O17 Ge4 O15 115.9(4) 2_556 .
O17 Ge4 O18 114.3(4) 2_556 .
O15 Ge4 O18 107.3(4) . .
O17 Ge4 O19 106.2(4) 2_556 .
O15 Ge4 O19 104.0(4) . .
O18 Ge4 O19 108.5(4) . .
N1 C1 C1 108.5(13) . 2_556
N1 C1 H1A 110.0 . .
C1 C1 H1A 110.0 2_556 .
N1 C1 H1B 110.0 . .
C1 C1 H1B 110.0 2_556 .
H1A C1 H1B 108.4 . .
C2A C2A N2A 123(2) 2_556 .
C2A C2A H2AA 106.5 2_556 .
N2A C2A H2AA 106.5 . .
C2A C2A H2AB 106.5 2_556 .
N2A C2A H2AB 106.5 . .
H2AA C2A H2AB 106.5 . .
N2B C2B C2B 100(2) . 2_556
N2B C2B H2BA 111.8 . .
C2B C2B H2BA 111.8 2_556 .
N2B C2B H2BB 111.8 . .
C2B C2B H2BB 111.8 2_556 .
H2BA C2B H2BB 109.5 . .
O25 C3 N5 127.3(13) . .
O25 C3 N17 124.0(12) . 5_557
N5 C3 N17 108.6(11) . 5_557
N3 C4 N17 113.9(10) . 5_557
N3 C4 C5 105.0(11) . .
N17 C4 C5 103.4(10) 5_557 .
N3 C4 H4 111.4 . .
N17 C4 H4 111.4 5_557 .
C5 C4 H4 111.4 . .
N5 C5 N4 111.4(10) . .
N5 C5 C4 103.9(10) . .
N4 C5 C4 102.7(10) . .
N5 C5 H5 112.7 . .
N4 C5 H5 112.7 . .
C4 C5 H5 112.7 . .
O26 C6 N3 128.0(13) . .
O26 C6 N4 123.6(14) . .
N3 C6 N4 108.4(12) . .
N3 C7 N11 112.9(11) . 5_557
N3 C7 H7A 109.0 . .
N11 C7 H7A 109.0 5_557 .
N3 C7 H7B 109.0 . .
N11 C7 H7B 109.0 5_557 .
H7A C7 H7B 107.8 . .
N6 C8 N5 112.6(10) . .
N6 C8 H8A 109.1 . .
N5 C8 H8A 109.1 . .
N6 C8 H8B 109.1 . .
N5 C8 H8B 109.1 . .
H8A C8 H8B 107.8 . .
N4 C9 N8 112.1(11) . .
N4 C9 H9A 109.2 . .
N8 C9 H9A 109.2 . .
N4 C9 H9B 109.2 . .
N8 C9 H9B 109.2 . .
H9A C9 H9B 107.9 . .
O24 C10 N7 127.3(11) . .
O24 C10 N6 123.9(12) . .
N7 C10 N6 108.7(11) . .
N6 C11 N8 113.6(10) . .
N6 C11 C12 103.2(10) . .
N8 C11 C12 101.7(11) . .
N6 C11 H11 112.5 . .
N8 C11 H11 112.5 . .
C12 C11 H11 112.5 . .
N9 C12 N7 114.9(10) . .
N9 C12 C11 104.3(10) . .
N7 C12 C11 103.7(11) . .
N9 C12 H12 111.2 . .
N7 C12 H12 111.2 . .
C11 C12 H12 111.2 . .
O27 C13 N9 127.4(13) . .
O27 C13 N8 123.8(13) . .
N9 C13 N8 108.8(12) . .
N7 C14 N10 114.4(10) . .
N7 C14 H14A 108.7 . .
N10 C14 H14A 108.7 . .
N7 C14 H14B 108.7 . .
N10 C14 H14B 108.7 . .
H14A C14 H14B 107.6 . .
N12 C15 N9 114.1(11) . .
N12 C15 H15A 108.7 . .
N9 C15 H15A 108.7 . .
N12 C15 H15B 108.7 . .
N9 C15 H15B 108.7 . .
H15A C15 H15B 107.6 . .
O23 C16 N11 128.0(13) . .
O23 C16 N10 125.3(12) . .
N11 C16 N10 106.6(12) . .
N10 C17 N12 115.4(11) . .
N10 C17 C18 103.6(10) . .
N12 C17 C18 104.4(10) . .
N10 C17 H17 111.0 . .
N12 C17 H17 111.0 . .
C18 C17 H17 111.0 . .
N11 C18 N13 114.2(11) . .
N11 C18 C17 102.2(11) . .
N13 C18 C17 102.3(10) . .
N11 C18 H18 112.4 . .
N13 C18 H18 112.4 . .
C17 C18 H18 112.4 . .
O28 C19 N12 126.0(14) . .
O28 C19 N13 126.4(13) . .
N12 C19 N13 107.7(12) . .
N17 C20 N13 113.2(12) . .
N17 C20 H20A 108.9 . .
N13 C20 H20A 108.9 . .
N17 C20 H20B 108.9 . .
N13 C20 H20B 108.9 . .
H20A C20 H20B 107.8 . .
N16A C21 C22 109.6(15) . .
C22 C21 N16B 127.7(14) . .
N14 C22 C21 106.6(15) . .
N14 C22 H22A 110.4 . .
C21 C22 H22A 110.4 . .
N14 C22 H22B 110.4 . .
C21 C22 H22B 110.4 . .
H22A C22 H22B 108.6 . .
N15A C23A C23A 133(6) . 5_557
N15A C23A H23A 104.1 . .
C23A C23A H23A 104.1 5_557 .
N15A C23A H23B 104.1 . .
C23A C23A H23B 104.1 5_557 .
H23A C23A H23B 105.5 . .
N15B C23B C23B 125(5) . 5_557
N15B C23B H23C 106.1 . .
C23B C23B H23C 106.1 5_557 .
N15B C23B H23D 106.1 . .
C23B C23B H23D 106.1 5_557 .
H23C C23B H23D 106.3 . .
C1 N1 Cd1 109.2(8) . .
C1 N1 H1C 109.8 . .
Cd1 N1 H1C 109.8 . .
C1 N1 H1D 109.8 . .
Cd1 N1 H1D 109.8 . .
H1C N1 H1D 108.3 . .
C2A N2A Cd2 107.8(16) . .
C2A N2A H2AC 110.1 . .
Cd2 N2A H2AC 110.1 . .
C2A N2A H2AD 110.1 . .
Cd2 N2A H2AD 110.1 . .
H2AC N2A H2AD 108.5 . .
C2B N2B Cd2 119(2) . .
C2B N2B H2BC 107.5 . .
Cd2 N2B H2BC 107.5 . .
C2B N2B H2BD 107.5 . .
Cd2 N2B H2BD 107.5 . .
H2BC N2B H2BD 107.0 . .
C6 N3 C4 112.7(11) . .
C6 N3 C7 123.1(11) . .
C4 N3 C7 123.5(12) . .
C6 N4 C9 123.9(12) . .
C6 N4 C5 111.1(11) . .
C9 N4 C5 122.2(11) . .
C3 N5 C8 124.1(11) . .
C3 N5 C5 111.8(10) . .
C8 N5 C5 121.3(10) . .
C10 N6 C8 122.2(11) . .
C10 N6 C11 112.4(11) . .
C8 N6 C11 124.3(11) . .
C10 N7 C14 123.7(11) . .
C10 N7 C12 111.9(10) . .
C14 N7 C12 124.3(11) . .
C13 N8 C11 112.5(11) . .
C13 N8 C9 122.8(11) . .
C11 N8 C9 123.6(11) . .
C13 N9 C12 112.6(11) . .
C13 N9 C15 121.8(11) . .
C12 N9 C15 124.7(11) . .
C16 N10 C17 113.5(11) . .
C16 N10 C14 121.2(11) . .
C17 N10 C14 125.0(11) . .
C16 N11 C18 114.0(11) . .
C16 N11 C7 122.2(12) . 5_557
C18 N11 C7 122.4(12) . 5_557
C19 N12 C15 123.1(12) . .
C19 N12 C17 112.5(11) . .
C15 N12 C17 124.1(11) . .
C19 N13 C18 113.1(11) . .
C19 N13 C20 122.1(12) . .
C18 N13 C20 124.7(11) . .
C22 N14 Cd3 112.4(12) . .
C22 N14 H14C 109.1 . .
Cd3 N14 H14C 109.1 . .
C22 N14 H14D 109.1 . .
Cd3 N14 H14D 109.1 . .
H14C N14 H14D 107.9 . .
C23A N15A Cd3 140(4) . .
C23A N15A H15C 102.1 . .
Cd3 N15A H15C 102.1 . .
C23A N15A H15D 102.1 . .
Cd3 N15A H15D 102.1 . .
H15C N15A H15D 104.8 . .
C23B N15B Cd3 135(4) . .
C23B N15B H15E 103.4 . .
Cd3 N15B H15E 103.4 . .
C23B N15B H15F 103.4 . .
Cd3 N15B H15F 103.4 . .
H15E N15B H15F 105.2 . .
C21 N16A Cd3 103.6(9) . .
C21 N16A H16A 111.1 . .
Cd3 N16A H16A 111.0 . .
C21 N16A H16B 111.0 . .
Cd3 N16A H16B 111.0 . .
H16A N16A H16B 109.0 . .
C21 N16B Cd3 100.2(9) . .
C21 N16B H16C 111.7 . .
Cd3 N16B H16C 111.7 . .
C21 N16B H16D 111.7 . .
Cd3 N16B H16D 111.7 . .
H16C N16B H16D 109.5 . .
C3 N17 C4 112.2(10) 5_557 5_557
C3 N17 C20 121.1(11) 5_557 .
C4 N17 C20 125.7(11) 5_557 .
Ge2 O1 V6 127.4(4) . 2_556
Ge2 O1 Cd2 124.4(4) . .
V6 O1 Cd2 107.7(3) 2_556 .
Ge1 O2 V6 125.4(4) . .
Ge1 O2 Cd2 125.7(4) . .
V6 O2 Cd2 108.3(3) . .
Ge2 O5 V3 125.4(4) . .
Ge2 O5 V2 134.3(4) . .
V3 O5 V2 97.4(3) . .
Ge1 O6 V2 136.6(5) . .
Ge1 O6 V1 123.0(4) . .
V2 O6 V1 98.8(3) . .
V4 O7 V6 95.2(3) 2_556 .
V4 O7 V1 102.6(3) 2_556 .
V6 O7 V1 153.7(5) . .
V2 O9 V1 101.7(3) . .
V2 O9 V5 94.5(3) . .
V1 O9 V5 154.5(4) . .
V3 O11 V2 103.5(4) . .
V3 O11 V5 154.5(5) . .
V2 O11 V5 96.0(4) . .
V3 O12 V4 103.0(3) . .
V3 O12 V6 150.3(4) . 2_556
V4 O12 V6 94.5(3) . 2_556
Ge3 O13 V3 123.2(4) . .
Ge3 O13 V4 136.7(4) . .
V3 O13 V4 99.1(3) . .
Ge4 O15 V1 122.3(4) . 2_556
Ge4 O15 V4 136.3(4) . .
V1 O15 V4 98.3(3) 2_556 .
Ge4 O17 V5 125.5(4) 2_556 .
Ge4 O17 Cd1 127.2(4) 2_556 .
V5 O17 Cd1 107.0(3) . .
Ge3 O19 Ge4 117.4(4) . .
Ge3 O20 V5 125.3(4) . .
Ge3 O20 Cd1 126.5(4) . .
V5 O20 Cd1 106.6(3) . .
V5 O22 Cd3 134.6(6) . .
C10 O24 Cd3 135.5(8) . .
C3 O25 Cd3 139.0(11) . .
Ge2 O29 Ge1 117.7(4) . .

loop_
_geom_bond_atom_site_label_1
_geom_bond_atom_site_label_2
_geom_bond_distance
_geom_bond_site_symmetry_2
Cd1 O20 2.328(8) 2_556
Cd1 O20 2.328(8) .
Cd1 O17 2.340(7) .
Cd1 O17 2.341(7) 2_556
Cd1 N1 2.351(11) .
Cd1 N1 2.351(11) 2_556
Cd2 N2B 2.300(10) 2_556
Cd2 N2B 2.300(10) .
Cd2 N2A 2.304(10) .
Cd2 N2A 2.305(10) 2_556
Cd2 O2 2.334(8) .
Cd2 O2 2.334(8) 2_556
Cd2 O1 2.342(8) .
Cd2 O1 2.342(8) 2_556
Cd3 O25 2.200(11) .
Cd3 N14 2.231(16) .
Cd3 N16A 2.294(9) .
Cd3 N15B 2.315(10) .
Cd3 N15A 2.319(10) .
Cd3 N16B 2.329(10) .
Cd3 O24 2.490(10) .
Cd3 O22 2.520(11) .
V1 O8 1.612(8) .
V1 O9 1.950(8) .
V1 O7 1.954(8) .
V1 O15 1.980(8) 2_556
V1 O6 1.983(8) .
V1 V2 3.003(3) .
V1 V4 3.015(3) 2_556
V2 O10 1.602(8) .
V2 O11 1.920(8) .
V2 O9 1.922(8) .
V2 O6 1.971(8) .
V2 O5 2.015(8) .
V2 V5 2.858(3) .
V2 V3 3.013(3) .
V3 O16 1.611(9) .
V3 O11 1.918(8) .
V3 O12 1.937(7) .
V3 O13 1.988(8) .
V3 O5 1.995(8) .
V3 V4 3.035(3) .
V4 O14 1.605(9) .
V4 O7 1.908(7) 2_556
V4 O12 1.941(8) .
V4 O13 2.001(8) .
V4 O15 2.007(8) .
V4 V6 2.853(3) 2_556
V4 V1 3.015(3) 2_556
V5 O22 1.605(9) .
V5 O11 1.927(8) .
V5 O17 1.953(8) .
V5 O9 1.971(8) .
V5 O20 1.981(7) .
V6 O30 1.608(8) .
V6 O12 1.944(8) 2_556
V6 O7 1.955(7) .
V6 O2 1.972(8) .
V6 O1 1.980(8) 2_556
V6 V4 2.853(3) 2_556
Ge1 O2 1.710(8) .
Ge1 O3 1.736(8) .
Ge1 O6 1.743(8) .
Ge1 O29 1.774(8) .
Ge2 O1 1.715(8) .
Ge2 O5 1.737(8) .
Ge2 O4 1.742(9) .
Ge2 O29 1.756(8) .
Ge3 O20 1.706(8) .
Ge3 O13 1.734(7) .
Ge3 O21 1.738(8) .
Ge3 O19 1.770(8) .
Ge4 O17 1.722(8) 2_556
Ge4 O15 1.741(7) .
Ge4 O18 1.741(8) .
Ge4 O19 1.780(8) .
C1 N1 1.477(17) .
C1 C1 1.50(3) 2_556
C1 H1A 0.9700 .
C1 H1B 0.9700 .
C2A C2A 1.00(6) 2_556
C2A N2A 1.458(10) .
C2A H2AA 0.9700 .
C2A H2AB 0.9700 .
C2B N2B 1.447(10) .
C2B C2B 1.98(7) 2_556
C2B H2BA 0.9700 .
C2B H2BB 0.9700 .
C3 O25 1.220(15) .
C3 N5 1.338(17) .
C3 N17 1.386(17) 5_557
C4 N3 1.423(16) .
C4 N17 1.442(16) 5_557
C4 C5 1.524(17) .
C4 H4 0.9800 .
C5 N5 1.470(15) .
C5 N4 1.476(16) .
C5 H5 0.9800 .
C6 O26 1.227(18) .
C6 N3 1.358(19) .
C6 N4 1.376(17) .
C7 N3 1.446(17) .
C7 N11 1.468(17) 5_557
C7 H7A 0.9700 .
C7 H7B 0.9700 .
C8 N6 1.447(17) .
C8 N5 1.458(16) .
C8 H8A 0.9700 .
C8 H8B 0.9700 .
C9 N4 1.430(17) .
C9 N8 1.478(17) .
C9 H9A 0.9700 .
C9 H9B 0.9700 .
C10 O24 1.223(15) .
C10 N7 1.359(17) .
C10 N6 1.367(15) .
C11 N6 1.447(16) .
C11 N8 1.455(16) .
C11 C12 1.539(19) .
C11 H11 0.9800 .
C12 N9 1.439(17) .
C12 N7 1.454(16) .
C12 H12 0.9800 .
C13 O27 1.240(17) .
C13 N9 1.330(17) .
C13 N8 1.364(18) .
C14 N7 1.426(16) .
C14 N10 1.468(17) .
C14 H14A 0.9700 .
C14 H14B 0.9700 .
C15 N12 1.435(18) .
C15 N9 1.455(18) .
C15 H15A 0.9700 .
C15 H15B 0.9700 .
C16 O23 1.211(17) .
C16 N11 1.352(17) .
C16 N10 1.366(17) .
C17 N10 1.417(17) .
C17 N12 1.453(17) .
C17 C18 1.542(18) .
C17 H17 0.9800 .
C18 N11 1.435(17) .
C18 N13 1.453(16) .
C18 H18 0.9800 .
C19 O28 1.222(17) .
C19 N12 1.356(18) .
C19 N13 1.385(18) .
C20 N17 1.450(17) .
C20 N13 1.454(18) .
C20 H20A 0.9700 .
C20 H20B 0.9700 .
C21 N16A 1.430(10) .
C21 C22 1.65(3) .
C21 N16B 1.483(10) .
C22 N14 1.47(2) .
C22 H22A 0.9700 .
C22 H22B 0.9700 .
C23A N15A 1.459(10) .
C23A C23A 1.48(10) 5_557
C23A H23A 0.9700 .
C23A H23B 0.9700 .
C23B N15B 1.456(10) .
C23B C23B 1.68(11) 5_557
C23B H23C 0.9700 .
C23B H23D 0.9700 .
N1 H1C 0.8900 .
N1 H1D 0.8900 .
N2A H2AC 0.8900 .
N2A H2AD 0.8900 .
N2B H2BC 0.8900 .
N2B H2BD 0.8900 .
N11 C7 1.468(17) 5_557
N14 H14C 0.8900 .
N14 H14D 0.8900 .
N15A H15C 0.8900 .
N15A H15D 0.8900 .
N15B H15E 0.8900 .
N15B H15F 0.8900 .
N16A H16A 0.8900 .
N16A H16B 0.8900 .
N16B H16C 0.8900 .
N16B H16D 0.8900 .
N17 C3 1.386(17) 5_557
N17 C4 1.442(16) 5_557
O1 V6 1.980(8) 2_556
O7 V4 1.908(7) 2_556
O12 V6 1.944(8) 2_556
O15 V1 1.980(8) 2_556
O17 Ge4 1.722(8) 2_556
